data_2102981
loop_
_publ_author_name
'Wardell, Solange M. S. V.'
'de Souza, Marcus V. N.'
'Wardell, James L.'
'Low, John N.'
'Glidewell, Christopher'

_publ_section_title
;
 Supramolecular structures in <i>N</i>-isonicotinoyl
 arylaldehydehydrazones: multiple hydrogen-bonding modes in series of
 geometric isomers
;
_journal_coeditor_code BM5048
_journal_issue 6
_journal_name_full 'Acta Crystallographica Section B'
_journal_page_first 879
_journal_page_last 895
_journal_paper_doi 10.1107/S0108768107036270
_journal_volume 63
_journal_year 2007
_chemical_formula_moiety 'C13 H10 Br N3 O, H2 O'
_chemical_formula_sum 'C13 H12 Br N3 O2'
_chemical_formula_weight 322.17
_chemical_name_systematic
;
N-isonicotinoyl 4-bromobenzaldehydehydrazone
;
_space_group_IT_number 14
_symmetry_cell_setting monoclinic
_symmetry_space_group_name_Hall '-P 2ybc'
_symmetry_space_group_name_H-M 'P 1 21/c 1'
_atom_sites_solution_hydrogens geom
_atom_sites_solution_primary direct
_atom_sites_solution_secondary difmap
_cell_angle_alpha 90.00
_cell_angle_beta 119.152(2)
_cell_angle_gamma 90.00
_cell_formula_units_Z 8
_cell_length_a 14.2570(3)
_cell_length_b 14.6299(4)
_cell_length_c 14.1669(4)
_cell_measurement_reflns_used 5916
_cell_measurement_temperature 120(2)
_cell_measurement_theta_max 27.54
_cell_measurement_theta_min 1.64
_cell_volume 2580.61(13)
_computing_cell_refinement 'DENZO (Otwinowski & Minor, 1997) & COLLECT'
_computing_data_collection 'COLLECT (Hooft, 1999)'
_computing_data_reduction 'DENZO & COLLECT'
_computing_molecular_graphics 'PLATON (Spek, 2003)'
_computing_publication_material 'SHELXL-97 & PRPKAPPA (Ferguson, 1999)'
_computing_structure_refinement 'OSCAIL and SHELXL-97 (Sheldrick, 1997)'
_computing_structure_solution 'OSCAIL (McArdle, 2003) & SHELXS-97 (Sheldrick, 1997)'
_diffrn_ambient_temperature 120(2)
_diffrn_detector_area_resol_mean 9.091
_diffrn_measured_fraction_theta_full 0.993
_diffrn_measured_fraction_theta_max 0.993
_diffrn_measurement_device_type 'Bruker-Nonius KappaCCD'
_diffrn_measurement_method '\f & \w scans'
_diffrn_radiation_monochromator graphite
_diffrn_radiation_source 'Bruker-Nonius FR591 rotating anode'
_diffrn_radiation_type 'Mo K\a'
_diffrn_radiation_wavelength 0.71073
_diffrn_reflns_av_R_equivalents 0.0453
_diffrn_reflns_av_sigmaI/netI 0.0305
_diffrn_reflns_limit_h_max 17
_diffrn_reflns_limit_h_min -18
_diffrn_reflns_limit_k_max 18
_diffrn_reflns_limit_k_min -18
_diffrn_reflns_limit_l_max 18
_diffrn_reflns_limit_l_min -16
_diffrn_reflns_number 28990
_diffrn_reflns_theta_full 27.54
_diffrn_reflns_theta_max 27.54
_diffrn_reflns_theta_min 1.64
_diffrn_standards_decay_% 0
_diffrn_standards_number 0
_exptl_absorpt_coefficient_mu 3.187
_exptl_absorpt_correction_T_max 0.465
_exptl_absorpt_correction_T_min 0.341
_exptl_absorpt_correction_type multi-scan
_exptl_absorpt_process_details 'SADABS 2.10 (Sheldrick, 2003)'
_exptl_crystal_colour colourless
_exptl_crystal_density_diffrn 1.658
_exptl_crystal_density_method 'not measured'
_exptl_crystal_description block
_exptl_crystal_F_000 1296
_exptl_crystal_size_max 0.38
_exptl_crystal_size_mid 0.24
_exptl_crystal_size_min 0.24
_refine_diff_density_max 2.259
_refine_diff_density_min -0.727
_refine_ls_extinction_method none
_refine_ls_goodness_of_fit_ref 1.233
_refine_ls_hydrogen_treatment constr
_refine_ls_matrix_type full
_refine_ls_number_parameters 344
_refine_ls_number_reflns 5916
_refine_ls_number_restraints 0
_refine_ls_restrained_S_all 1.233
_refine_ls_R_factor_all 0.0672
_refine_ls_R_factor_gt 0.0575
_refine_ls_shift/su_max 0.000
_refine_ls_shift/su_mean 0.000
_refine_ls_structure_factor_coef Fsqd
_refine_ls_weighting_details 'w=1/[\s^2^(Fo^2^)+(0.0170P)^2^+24.8430P] where P=(Fo^2^+2Fc^2^)/3'
_refine_ls_weighting_scheme calc
_refine_ls_wR_factor_gt 0.1520
_refine_ls_wR_factor_ref 0.1565
_reflns_number_gt 5220
_reflns_number_total 5916
_reflns_threshold_expression I>2\s(I)
_cod_data_source_file bm5048.cif
_cod_data_source_block X
_cod_depositor_comments
;
The following automatic conversions were performed:
'_exptl_absorpt_correction_type' value 'Multi-scan' changed to
'multi-scan' according to
'/home/saulius/struct/CIF-dictionaries/cif_core.dic' dictionary named
'cif_core.dic' version 2.4.1 from 2010-06-29.

Automatic conversion script
Id: cif_fix_enum 1527 2010-12-29 10:47:43Z saulius 

The following automatic conversions were performed:

'_exptl_absorpt_correction_type' value 'Multi-scan' changed to
'multi-scan' according to
/home/saulius/struct/CIF-dictionaries/cif_core.dic dictionary named
'cif_core.dic' version 2.4.1 from 2010-06-29.

Automatic conversion script
Id: cif_fix_values 1715 2011-07-08 13:25:40Z adriana 
;
_cod_original_cell_volume 2580.61(12)
_cod_original_sg_symbol_H-M 'P 21/c'
_cod_database_code 2102981

loop_
_symmetry_equiv_pos_as_xyz
'x, y, z'
'-x, y+1/2, -z+1/2'
'-x, -y, -z'
'x, -y-1/2, z-1/2'

loop_
_atom_site_type_symbol
_atom_site_label
_atom_site_fract_x
_atom_site_fract_y
_atom_site_fract_z
_atom_site_U_iso_or_equiv
_atom_site_adp_type
_atom_site_calc_flag
_atom_site_refinement_flags
_atom_site_occupancy
N N11 0.5800(4) 0.0327(4) 0.7369(4) 0.0217(11) Uani d . 1
C C12 0.5383(5) 0.1105(4) 0.6845(5) 0.0217(13) Uani d . 1
C C13 0.5930(5) 0.1913(4) 0.6997(5) 0.0205(12) Uani d . 1
C C14 0.7025(4) 0.1925(4) 0.7756(5) 0.0153(11) Uani d . 1
C C15 0.7502(4) 0.1119(4) 0.8281(5) 0.0174(11) Uani d . 1
C C16 0.6865(5) 0.0347(4) 0.8089(5) 0.0231(13) Uani d . 1
C C17 0.7729(5) 0.2753(4) 0.8043(5) 0.0171(12) Uani d . 1
O O1 0.8715(3) 0.2673(3) 0.8431(4) 0.0218(9) Uani d . 1
N N17 0.7221(4) 0.3567(3) 0.7862(4) 0.0193(11) Uani d . 1
N N27 0.7829(4) 0.4360(3) 0.8169(4) 0.0197(11) Uani d . 1
C C27 0.7274(5) 0.5099(4) 0.7989(5) 0.0218(13) Uani d . 1
C C21 0.7799(5) 0.6002(4) 0.8265(5) 0.0188(12) Uani d . 1
C C22 0.7158(5) 0.6780(4) 0.8020(5) 0.0208(13) Uani d . 1
C C23 0.7600(5) 0.7643(4) 0.8269(5) 0.0211(13) Uani d . 1
C C24 0.8712(5) 0.7725(4) 0.8780(5) 0.0196(12) Uani d . 1
Br Br24 0.93391(5) 0.89108(4) 0.91670(6) 0.02576(17) Uani d . 1
C C25 0.9369(5) 0.6969(4) 0.9046(5) 0.0201(12) Uani d . 1
C C26 0.8930(5) 0.6114(4) 0.8797(6) 0.0233(13) Uani d . 1
O O2 0.5001(4) 0.4045(3) 0.6585(4) 0.0286(11) Uani d . 1
N N31 0.1127(5) 0.0114(4) 0.3484(5) 0.0245(12) Uani d . 1
C C32 0.0596(5) 0.0851(4) 0.3548(5) 0.0218(13) Uani d . 1
C C33 0.1056(5) 0.1708(4) 0.3845(5) 0.0190(12) Uani d . 1
C C34 0.2117(5) 0.1819(4) 0.4092(5) 0.0165(11) Uani d . 1
C C35 0.2665(5) 0.1062(5) 0.4041(6) 0.0240(13) Uani d . 1
C C36 0.2147(6) 0.0241(5) 0.3723(5) 0.0245(14) Uani d . 1
C C37 0.2712(5) 0.2711(4) 0.4455(5) 0.0193(12) Uani d . 1
O O3 0.3693(3) 0.2717(3) 0.5027(4) 0.0266(10) Uani d . 1
N N37 0.2100(4) 0.3471(4) 0.4120(4) 0.0198(11) Uani d . 1
N N47 0.2627(4) 0.4296(4) 0.4440(4) 0.0207(11) Uani d . 1
C C47 0.2064(5) 0.5023(4) 0.4067(5) 0.0208(13) Uani d . 1
C C41 0.2604(5) 0.5919(4) 0.4393(5) 0.0213(13) Uani d . 1
C C42 0.1989(5) 0.6725(4) 0.4157(5) 0.0215(13) Uani d . 1
C C43 0.2491(5) 0.7565(5) 0.4539(5) 0.0217(13) Uani d . 1
C C44 0.3603(5) 0.7598(4) 0.5122(5) 0.0209(12) Uani d . 1
Br Br44 0.43156(5) 0.87230(4) 0.56999(6) 0.02707(17) Uani d . 1
C C45 0.4226(5) 0.6818(5) 0.5320(5) 0.0224(13) Uani d . 1
C C46 0.3720(5) 0.5987(4) 0.4955(5) 0.0233(13) Uani d . 1
O O4 -0.0157(4) 0.3575(4) 0.2779(4) 0.0356(13) Uani d . 1
H H12 0.4643 0.1102 0.6320 0.026 Uiso calc R 1
H H13 0.5577 0.2446 0.6600 0.025 Uiso calc R 1
H H15 0.8253 0.1094 0.8766 0.021 Uiso calc R 1
H H16 0.7194 -0.0194 0.8482 0.028 Uiso calc R 1
H H17 0.6517 0.3593 0.7555 0.023 Uiso calc R 1
H H27 0.6515 0.5061 0.7673 0.026 Uiso calc R 1
H H22 0.6400 0.6714 0.7675 0.025 Uiso calc R 1
H H23 0.7155 0.8169 0.8095 0.025 Uiso calc R 1
H H25 1.0127 0.7042 0.9401 0.024 Uiso calc R 1
H H26 0.9383 0.5593 0.8982 0.028 Uiso calc R 1
H H2A 0.4385 0.3898 0.5856 0.043 Uiso d R 1
H H2B 0.4670 0.4321 0.6999 0.043 Uiso d R 1
H H32 -0.0131 0.0778 0.3381 0.026 Uiso calc R 1
H H33 0.0653 0.2212 0.3879 0.023 Uiso calc R 1
H H35 0.3399 0.1110 0.4227 0.029 Uiso calc R 1
H H36 0.2533 -0.0266 0.3667 0.029 Uiso calc R 1
H H37 0.1398 0.3440 0.3716 0.024 Uiso calc R 1
H H47 0.1313 0.4987 0.3589 0.025 Uiso calc R 1
H H42 0.1229 0.6695 0.3736 0.026 Uiso calc R 1
H H43 0.2079 0.8108 0.4402 0.026 Uiso calc R 1
H H45 0.4988 0.6856 0.5699 0.027 Uiso calc R 1
H H46 0.4141 0.5450 0.5090 0.028 Uiso calc R 1
H H4A -0.0291 0.4180 0.2408 0.053 Uiso d R 1
H H4B -0.0785 0.3472 0.2898 0.053 Uiso d R 1

loop_
_atom_site_aniso_label
_atom_site_aniso_U_11
_atom_site_aniso_U_22
_atom_site_aniso_U_33
_atom_site_aniso_U_12
_atom_site_aniso_U_13
_atom_site_aniso_U_23
N11 0.021(3) 0.017(2) 0.025(3) -0.004(2) 0.010(2) -0.003(2)
C12 0.016(3) 0.021(3) 0.021(3) -0.001(2) 0.004(2) 0.000(2)
C13 0.020(3) 0.019(3) 0.019(3) 0.001(2) 0.007(2) 0.002(2)
C14 0.013(3) 0.017(3) 0.016(3) -0.001(2) 0.007(2) -0.003(2)
C15 0.011(2) 0.020(3) 0.019(3) 0.000(2) 0.005(2) 0.000(2)
C16 0.025(3) 0.016(3) 0.026(3) -0.001(2) 0.009(3) 0.001(2)
C17 0.016(3) 0.017(3) 0.018(3) 0.001(2) 0.008(2) 0.000(2)
O1 0.0115(19) 0.020(2) 0.031(2) -0.0019(16) 0.0080(18) -0.0015(19)
N17 0.013(2) 0.014(2) 0.030(3) 0.0019(19) 0.009(2) 0.001(2)
N27 0.021(3) 0.014(2) 0.022(3) -0.003(2) 0.009(2) -0.002(2)
C27 0.020(3) 0.017(3) 0.024(3) -0.003(2) 0.007(3) -0.006(2)
C21 0.022(3) 0.014(3) 0.020(3) -0.002(2) 0.009(2) -0.005(2)
C22 0.015(3) 0.019(3) 0.026(3) -0.002(2) 0.008(2) -0.003(2)
C23 0.020(3) 0.016(3) 0.024(3) 0.001(2) 0.009(3) 0.002(2)
C24 0.020(3) 0.016(3) 0.023(3) -0.003(2) 0.010(2) 0.001(2)
Br24 0.0199(3) 0.0163(3) 0.0362(4) -0.0027(2) 0.0099(3) 0.0001(3)
C25 0.017(3) 0.023(3) 0.020(3) 0.001(2) 0.009(2) 0.000(2)
C26 0.028(3) 0.014(3) 0.035(4) 0.006(2) 0.021(3) 0.000(3)
O2 0.017(2) 0.030(3) 0.030(2) 0.0081(19) 0.0045(19) -0.007(2)
N31 0.028(3) 0.020(3) 0.025(3) -0.003(2) 0.013(2) -0.003(2)
C32 0.018(3) 0.021(3) 0.025(3) 0.001(2) 0.010(2) 0.002(2)
C33 0.017(3) 0.020(3) 0.018(3) 0.002(2) 0.007(2) 0.003(2)
C34 0.015(3) 0.017(3) 0.014(3) -0.002(2) 0.004(2) 0.000(2)
C35 0.017(3) 0.027(3) 0.032(3) 0.000(3) 0.015(3) -0.003(3)
C36 0.028(3) 0.020(3) 0.025(3) 0.006(3) 0.013(3) -0.001(3)
C37 0.016(3) 0.023(3) 0.019(3) -0.003(2) 0.009(2) -0.004(2)
O3 0.014(2) 0.025(2) 0.033(3) -0.0021(18) 0.0046(19) -0.003(2)
N37 0.014(2) 0.016(2) 0.025(3) -0.0051(19) 0.006(2) -0.006(2)
N47 0.020(2) 0.019(3) 0.023(3) -0.007(2) 0.011(2) -0.004(2)
C47 0.018(3) 0.018(3) 0.025(3) -0.002(2) 0.010(2) 0.001(2)
C41 0.022(3) 0.019(3) 0.023(3) -0.003(2) 0.011(3) 0.002(2)
C42 0.018(3) 0.019(3) 0.024(3) -0.003(2) 0.007(2) 0.002(2)
C43 0.020(3) 0.019(3) 0.024(3) -0.002(2) 0.010(3) 0.003(2)
C44 0.021(3) 0.020(3) 0.022(3) -0.004(2) 0.011(2) 0.001(2)
Br44 0.0260(3) 0.0209(3) 0.0341(4) -0.0077(3) 0.0145(3) -0.0065(3)
C45 0.014(3) 0.027(3) 0.023(3) -0.002(2) 0.007(2) 0.000(3)
C46 0.030(3) 0.015(3) 0.027(3) 0.003(3) 0.015(3) 0.003(2)
O4 0.018(2) 0.037(3) 0.045(3) 0.005(2) 0.009(2) 0.019(2)

loop_
_atom_type_symbol
_atom_type_description
_atom_type_scat_dispersion_real
_atom_type_scat_dispersion_imag
_atom_type_scat_source
C C 0.0033 0.0016 'International Tables Vol C Tables 4.2.6.8 and 6.1.1.4'
H H 0.0000 0.0000 'International Tables Vol C Tables 4.2.6.8 and 6.1.1.4'
Br Br -0.2901 2.4595 'International Tables Vol C Tables 4.2.6.8 and 6.1.1.4'
N N 0.0061 0.0033 'International Tables Vol C Tables 4.2.6.8 and 6.1.1.4'
O O 0.0106 0.0060 'International Tables Vol C Tables 4.2.6.8 and 6.1.1.4'

loop_
_geom_angle_atom_site_label_1
_geom_angle_atom_site_label_2
_geom_angle_atom_site_label_3
_geom_angle
_geom_angle_publ_flag
C12 N11 C16 115.7(5) no
N11 C12 C13 125.7(6) no
N11 C12 H12 117.2 no
C13 C12 H12 117.2 no
C12 C13 C14 117.9(6) no
C12 C13 H13 121.1 no
C14 C13 H13 121.1 no
C15 C14 C13 118.3(5) no
C15 C14 C17 117.0(5) no
C13 C14 C17 124.6(5) no
C14 C15 C16 119.0(5) no
C14 C15 H15 120.5 no
C16 C15 H15 120.5 no
N11 C16 C15 123.4(6) no
N11 C16 H16 118.3 no
C15 C16 H16 118.3 no
O1 C17 N17 123.6(6) no
O1 C17 C14 120.6(5) no
N17 C17 C14 115.8(5) no
C17 N17 N27 118.9(5) no
C17 N17 H17 120.6 no
N27 N17 H17 120.6 no
C27 N27 N17 114.2(5) no
N27 C27 C21 121.0(6) no
N27 C27 H27 119.5 no
C21 C27 H27 119.5 no
C22 C21 C26 118.4(6) no
C22 C21 C27 118.7(6) no
C26 C21 C27 122.9(6) no
C23 C22 C21 121.5(6) no
C23 C22 H22 119.2 no
C21 C22 H22 119.2 no
C22 C23 C24 118.4(6) no
C22 C23 H23 120.8 no
C24 C23 H23 120.8 no
C25 C24 C23 121.6(6) no
C25 C24 Br24 119.4(5) no
C23 C24 Br24 119.0(5) no
C26 C25 C24 120.0(6) no
C26 C25 H25 120.0 no
C24 C25 H25 120.0 no
C25 C26 C21 120.1(6) no
C25 C26 H26 119.9 no
C21 C26 H26 119.9 no
H2A O2 H2B 105.4 no
C36 N31 C32 116.7(6) no
N31 C32 C33 123.3(6) no
N31 C32 H32 118.4 no
C33 C32 H32 118.4 no
C32 C33 C34 118.7(6) no
C32 C33 H33 120.7 no
C34 C33 H33 120.7 no
C35 C34 C33 118.1(6) no
C35 C34 C37 118.4(5) no
C33 C34 C37 123.5(6) no
C36 C35 C34 119.7(6) no
C36 C35 H35 120.1 no
C34 C35 H35 120.1 no
N31 C36 C35 123.5(6) no
N31 C36 H36 118.2 no
C35 C36 H36 118.2 no
O3 C37 N37 124.0(6) no
O3 C37 C34 120.2(6) no
N37 C37 C34 115.7(5) no
C37 N37 N47 116.8(5) no
C37 N37 H37 121.6 no
N47 N37 H37 121.6 no
C47 N47 N37 117.4(5) no
N47 C47 C41 118.8(6) no
N47 C47 H47 120.6 no
C41 C47 H47 120.6 no
C46 C41 C42 118.7(6) no
C46 C41 C47 121.3(6) no
C42 C41 C47 120.0(6) no
C43 C42 C41 120.3(6) no
C43 C42 H42 119.9 no
C41 C42 H42 119.9 no
C44 C43 C42 118.9(6) no
C44 C43 H43 120.5 no
C42 C43 H43 120.5 no
C43 C44 C45 121.7(6) no
C43 C44 Br44 120.2(5) no
C45 C44 Br44 118.0(5) no
C46 C45 C44 118.8(6) no
C46 C45 H45 120.6 no
C44 C45 H45 120.6 no
C45 C46 C41 121.4(6) no
C45 C46 H46 119.3 no
C41 C46 H46 119.3 no
H4A O4 H4B 105.3 no

loop_
_geom_bond_atom_site_label_1
_geom_bond_atom_site_label_2
_geom_bond_distance
_geom_bond_publ_flag
N11 C12 1.332(8) no
N11 C16 1.356(8) no
C12 C13 1.374(9) no
C12 H12 0.95 no
C13 C14 1.399(8) no
C13 H13 0.95 no
C14 C15 1.383(8) no
C14 C17 1.497(8) no
C15 C16 1.391(9) no
C15 H15 0.95 no
C16 H16 0.95 no
C17 O1 1.240(7) no
C17 N17 1.352(8) no
N17 N27 1.385(7) no
N17 H17 0.88 no
N27 C27 1.290(8) no
C27 C21 1.474(8) no
C27 H27 0.95 no
C21 C22 1.392(9) no
C21 C26 1.418(9) no
C22 C23 1.378(9) no
C22 H22 0.95 no
C23 C24 1.391(9) no
C23 H23 0.95 no
C24 C25 1.379(8) no
C24 Br24 1.905(6) no
C25 C26 1.366(9) no
C25 H25 0.95 no
C26 H26 0.95 no
O2 H2A 1.00 no
O2 H2B 1.00 no
N31 C36 1.336(9) no
N31 C32 1.345(8) no
C32 C33 1.383(9) no
C32 H32 0.95 no
C33 C34 1.386(8) no
C33 H33 0.95 no
C34 C35 1.376(9) no
C34 C37 1.504(8) no
C35 C36 1.366(9) no
C35 H35 0.95 no
C36 H36 0.95 no
C37 O3 1.228(7) no
C37 N37 1.349(8) no
N37 N47 1.377(7) no
N37 H37 0.88 no
N47 C47 1.282(8) no
C47 C41 1.475(9) no
C47 H47 0.95 no
C41 C46 1.394(9) no
C41 C42 1.409(9) no
C42 C43 1.393(9) no
C42 H42 0.95 no
C43 C44 1.386(9) no
C43 H43 0.95 no
C44 C45 1.388(9) no
C44 Br44 1.898(6) no
C45 C46 1.379(9) no
C45 H45 0.95 no
C46 H46 0.95 no
O4 H4A 1.00 no
O4 H4B 1.00 no

loop_
_geom_hbond_atom_site_label_D
_geom_hbond_atom_site_label_H
_geom_hbond_atom_site_label_A
_geom_hbond_site_symmetry_A
_geom_hbond_distance_DH
_geom_hbond_distance_HA
_geom_hbond_distance_DA
_geom_hbond_angle_DHA
_geom_hbond_publ_flag
N17 H17 O2 . 0.88 2.03 2.864(7) 159 no
N37 H37 O4 . 0.88 1.96 2.834(7) 171 no
O2 H2A O3 . 1.00 2.05 2.848(7) 135 no
O2 H2A N47 . 1.00 2.40 3.287(7) 148 no
O2 H2B N11 2_656 1.00 2.00 2.944(7) 156 no
O4 H4A N31 2_555 1.00 1.85 2.789(7) 155 no
O4 H4B O1 4_465 1.00 2.10 2.867(7) 132 no
C13 H13 O2 . 0.95 2.48 3.327(8) 149 no
C27 H27 O2 . 0.95 2.45 3.249(8) 142 no
C33 H33 O4 . 0.95 2.45 3.191(8) 135 no

loop_
_geom_torsion_atom_site_label_1
_geom_torsion_atom_site_label_2
_geom_torsion_atom_site_label_3
_geom_torsion_atom_site_label_4
_geom_torsion
_geom_torsion_publ_flag
C16 N11 C12 C13 -1.9(10) no
N11 C12 C13 C14 1.0(10) no
C12 C13 C14 C15 2.2(9) no
C12 C13 C14 C17 -178.1(6) no
C13 C14 C15 C16 -4.2(9) no
C17 C14 C15 C16 176.1(6) no
C12 N11 C16 C15 -0.2(10) no
C14 C15 C16 N11 3.3(10) no
C15 C14 C17 O1 23.3(9) no
C13 C14 C17 O1 -156.4(6) no
C15 C14 C17 N17 -156.0(6) no
C13 C14 C17 N17 24.2(9) no
O1 C17 N17 N27 -3.1(9) no
C14 C17 N17 N27 176.2(5) no
C17 N17 N27 C27 -178.3(6) no
N17 N27 C27 C21 -179.8(6) no
N27 C27 C21 C22 177.9(6) no
N27 C27 C21 C26 -3.9(10) no
C26 C21 C22 C23 1.0(10) no
C27 C21 C22 C23 179.3(6) no
C21 C22 C23 C24 -0.3(10) no
C22 C23 C24 C25 -0.5(10) no
C22 C23 C24 Br24 -178.2(5) no
C23 C24 C25 C26 0.6(10) no
Br24 C24 C25 C26 178.3(5) no
C24 C25 C26 C21 0.1(10) no
C22 C21 C26 C25 -0.9(10) no
C27 C21 C26 C25 -179.1(6) no
C36 N31 C32 C33 -0.2(10) no
N31 C32 C33 C34 -0.1(10) no
C32 C33 C34 C35 -0.8(9) no
C32 C33 C34 C37 -178.2(6) no
C33 C34 C35 C36 2.0(10) no
C37 C34 C35 C36 179.5(6) no
C32 N31 C36 C35 1.4(10) no
C34 C35 C36 N31 -2.3(11) no
C35 C34 C37 O3 -24.5(9) no
C33 C34 C37 O3 152.9(6) no
C35 C34 C37 N37 156.1(6) no
C33 C34 C37 N37 -26.6(9) no
O3 C37 N37 N47 0.7(9) no
C34 C37 N37 N47 -179.9(5) no
C37 N37 N47 C47 175.3(6) no
N37 N47 C47 C41 -179.9(6) no
N47 C47 C41 C46 10.0(10) no
N47 C47 C41 C42 -168.7(6) no
C46 C41 C42 C43 -3.9(10) no
C47 C41 C42 C43 174.7(6) no
C41 C42 C43 C44 2.1(10) no
C42 C43 C44 C45 1.0(10) no
C42 C43 C44 Br44 -177.8(5) no
C43 C44 C45 C46 -2.3(10) no
Br44 C44 C45 C46 176.6(5) no
C44 C45 C46 C41 0.3(10) no
C42 C41 C46 C45 2.7(10) no
C47 C41 C46 C45 -175.9(6) no

loop_
_cod_related_entry_id
_cod_related_entry_database
_cod_related_entry_code
1 ChemSpider 30654489
